data_2237901
loop_
_publ_author_name
'Abdul Rahiman, M.'
'Ravikumar, G. N.'
'Loh, Wan-Sin'
'Razak, Ibrahim Abdul'

_publ_section_title
;
 3-(4-Methylphenyl)-4-[(thiosemicarbazono)methyl]-1,2,3-oxadiazol-3-ium-5-olate
 1,4-dioxane hemisolvate
;
_journal_coeditor_code IS5258
_journal_issue 5
_journal_name_full 'Acta Crystallographica Section E'
_journal_page_first o727
_journal_paper_doi 10.1107/S1600536813008805
_journal_volume 69
_journal_year 2013
_chemical_formula_iupac 'C11 H11 N5 O2 S, 0.5C4 H8 O2'
_chemical_formula_moiety 'C11 H11 N5 O2 S, 0.5(C4 H8 O2)'
_chemical_formula_sum 'C13 H15 N5 O3 S'
_chemical_formula_weight 321.36
_chemical_name_common
;
3-(<i>p</i>-Tolyl)-sydnone-4-thiosemicarbazone 1,4-dioxane hemisolvate
;
_chemical_name_systematic
;
3-(4-Methylphenyl)-4-[(thiosemicarbazono)methyl]-1,2,3-oxadiazol-3-ium-5-olate
1,4-dioxane hemisolvate
;
_space_group_IT_number 2
_symmetry_cell_setting triclinic
_symmetry_space_group_name_Hall '-P 1'
_symmetry_space_group_name_H-M 'P -1'
_atom_sites_solution_hydrogens geom
_atom_sites_solution_primary direct
_atom_sites_solution_secondary difmap
_audit_creation_method SHELXL-97
_cell_angle_alpha 79.6890(10)
_cell_angle_beta 87.1680(10)
_cell_angle_gamma 87.4610(10)
_cell_formula_units_Z 2
_cell_length_a 7.74630(10)
_cell_length_b 9.37760(10)
_cell_length_c 10.4449(2)
_cell_measurement_reflns_used 9931
_cell_measurement_temperature 100.0(10)
_cell_measurement_theta_max 32.66
_cell_measurement_theta_min 2.21
_cell_volume 745.085(19)
_computing_cell_refinement 'SAINT (Bruker, 2009)'
_computing_data_collection 'APEX2 (Bruker, 2009)'
_computing_data_reduction 'SAINT (Bruker, 2009)'
_computing_molecular_graphics 'SHELXTL (Sheldrick, 2008)'
_computing_publication_material
;
SHELXTL (Sheldrick, 2008) and PLATON (Spek, 2009)
;
_computing_structure_refinement 'SHELXTL (Sheldrick, 2008)'
_computing_structure_solution 'SHELXTL (Sheldrick, 2008)'
_diffrn_ambient_temperature 100.00(10)
_diffrn_measured_fraction_theta_full 0.990
_diffrn_measured_fraction_theta_max 0.990
_diffrn_measurement_device_type
;
Bruker APEXII CCD area-detector
;
_diffrn_measurement_method '\f and \w scans'
_diffrn_radiation_monochromator graphite
_diffrn_radiation_source 'fine-focus sealed tube'
_diffrn_radiation_type MoK\a
_diffrn_radiation_wavelength 0.71073
_diffrn_reflns_av_R_equivalents 0.0207
_diffrn_reflns_av_sigmaI/netI 0.0217
_diffrn_reflns_limit_h_max 11
_diffrn_reflns_limit_h_min -11
_diffrn_reflns_limit_k_max 14
_diffrn_reflns_limit_k_min -14
_diffrn_reflns_limit_l_max 15
_diffrn_reflns_limit_l_min -15
_diffrn_reflns_number 19865
_diffrn_reflns_theta_full 32.66
_diffrn_reflns_theta_max 32.66
_diffrn_reflns_theta_min 1.98
_diffrn_standards_number 0
_exptl_absorpt_coefficient_mu 0.238
_exptl_absorpt_correction_T_max 0.9444
_exptl_absorpt_correction_T_min 0.9214
_exptl_absorpt_correction_type multi-scan
_exptl_absorpt_process_details '(<i>SADABS</i>; Bruker, 2009)'
_exptl_crystal_colour yellow
_exptl_crystal_density_diffrn 1.432
_exptl_crystal_density_method 'not measured'
_exptl_crystal_description block
_exptl_crystal_F_000 336
_exptl_crystal_size_max 0.35
_exptl_crystal_size_mid 0.29
_exptl_crystal_size_min 0.24
_refine_diff_density_max 0.432
_refine_diff_density_min -0.241
_refine_ls_extinction_method none
_refine_ls_goodness_of_fit_ref 1.081
_refine_ls_hydrogen_treatment mixed
_refine_ls_matrix_type full
_refine_ls_number_parameters 212
_refine_ls_number_reflns 5407
_refine_ls_number_restraints 0
_refine_ls_restrained_S_all 1.081
_refine_ls_R_factor_all 0.0416
_refine_ls_R_factor_gt 0.0349
_refine_ls_shift/su_max 0.002
_refine_ls_shift/su_mean 0.001
_refine_ls_structure_factor_coef Fsqd
_refine_ls_weighting_details 'calc w=1/[\s^2^(Fo^2^)+(0.0369P)^2^+0.3100P] where P=(Fo^2^+2Fc^2^)/3'
_refine_ls_weighting_scheme calc
_refine_ls_wR_factor_gt 0.0853
_refine_ls_wR_factor_ref 0.0903
_reflns_number_gt 4782
_reflns_number_total 5407
_reflns_threshold_expression I>2\s(I)
_cod_data_source_file is5258.cif
_cod_data_source_block I
_cod_database_code 2237901
_cod_database_fobs_code 2237901

loop_
_symmetry_equiv_pos_as_xyz
'x, y, z'
'-x, -y, -z'

loop_
_atom_site_type_symbol
_atom_site_label
_atom_site_fract_x
_atom_site_fract_y
_atom_site_fract_z
_atom_site_U_iso_or_equiv
_atom_site_adp_type
_atom_site_calc_flag
_atom_site_refinement_flags
_atom_site_occupancy
_atom_site_symmetry_multiplicity
S S1 1.09153(3) 0.32862(3) -0.33706(2) 0.01659(6) Uani d . 1 1
O O1 0.47671(10) 0.67385(8) 0.20795(7) 0.01898(15) Uani d . 1 1
O O2 0.57636(11) 0.75787(8) 0.00058(8) 0.02035(15) Uani d . 1 1
N N1 0.59090(11) 0.46077(9) 0.24338(8) 0.01427(15) Uani d . 1 1
N N2 0.48951(12) 0.54926(10) 0.29962(9) 0.01841(17) Uani d . 1 1
N N3 0.79973(11) 0.49150(9) -0.07807(8) 0.01443(15) Uani d . 1 1
N N4 0.91376(11) 0.40423(9) -0.13781(8) 0.01460(15) Uani d . 1 1
N N5 0.90336(13) 0.57238(10) -0.32586(9) 0.01962(17) Uani d . 1 1
C C1 0.68059(14) 0.31717(11) 0.44782(10) 0.01739(18) Uani d . 1 1
H H1A 0.6855 0.4040 0.4823 0.021 Uiso calc R 1 1
C C2 0.72069(14) 0.18334(11) 0.52322(10) 0.01834(18) Uani d . 1 1
H H2A 0.7512 0.1787 0.6109 0.022 Uiso calc R 1 1
C C3 0.71703(13) 0.05535(11) 0.47262(10) 0.01713(18) Uani d . 1 1
C C4 0.66732(14) 0.06363(11) 0.34462(10) 0.01855(18) Uani d . 1 1
H H4A 0.6633 -0.0228 0.3095 0.022 Uiso calc R 1 1
C C5 0.62369(14) 0.19592(11) 0.26773(10) 0.01751(18) Uani d . 1 1
H H5A 0.5883 0.2008 0.1812 0.021 Uiso calc R 1 1
C C6 0.63314(13) 0.32100(10) 0.32082(9) 0.01490(17) Uani d . 1 1
C C7 0.57264(13) 0.65882(11) 0.09278(10) 0.01562(17) Uani d . 1 1
C C8 0.64729(12) 0.51563(10) 0.11978(9) 0.01360(16) Uani d . 1 1
C C9 0.76555(12) 0.44016(10) 0.04353(9) 0.01363(16) Uani d . 1 1
H H9A 0.8197 0.3512 0.0827 0.016 Uiso calc R 1 1
C C10 0.96088(12) 0.44310(10) -0.26539(9) 0.01415(16) Uani d . 1 1
C C11 0.76728(15) -0.08866(12) 0.55341(11) 0.0222(2) Uani d . 1 1
H H11A 0.6967 -0.1643 0.5313 0.033 Uiso calc R 1 1
H H11B 0.7480 -0.0838 0.6460 0.033 Uiso calc R 1 1
H H11C 0.8898 -0.1117 0.5356 0.033 Uiso calc R 1 1
O O3 -0.07175(11) 0.12953(8) 1.03347(8) 0.02138(16) Uani d . 1 1
C C12 0.07792(15) 0.05932(12) 1.09562(11) 0.0217(2) Uani d . 1 1
H H12A 0.0419 -0.0077 1.1759 0.026 Uiso calc R 1 1
H H12B 0.1517 0.1328 1.1203 0.026 Uiso calc R 1 1
C C13 -0.17918(15) 0.02410(13) 0.99557(12) 0.0237(2) Uani d . 1 1
H H13A -0.2815 0.0737 0.9518 0.028 Uiso calc R 1 1
H H13B -0.2203 -0.0436 1.0739 0.028 Uiso calc R 1 1
H H1N4 0.947(2) 0.3189(18) -0.0967(16) 0.028(4) Uiso d . 1 1
H H1N5 0.919(2) 0.5963(19) -0.4101(18) 0.036(4) Uiso d . 1 1
H H2N5 0.826(2) 0.6209(18) -0.2864(16) 0.030(4) Uiso d . 1 1

loop_
_atom_site_aniso_label
_atom_site_aniso_U_11
_atom_site_aniso_U_22
_atom_site_aniso_U_33
_atom_site_aniso_U_12
_atom_site_aniso_U_13
_atom_site_aniso_U_23
S1 0.02010(12) 0.01732(11) 0.01242(10) 0.00041(8) 0.00249(8) -0.00394(8)
O1 0.0199(3) 0.0181(3) 0.0193(3) 0.0032(3) 0.0007(3) -0.0054(3)
O2 0.0241(4) 0.0157(3) 0.0206(4) 0.0000(3) -0.0040(3) -0.0009(3)
N1 0.0148(3) 0.0160(3) 0.0123(3) -0.0012(3) 0.0019(3) -0.0038(3)
N2 0.0190(4) 0.0195(4) 0.0168(4) 0.0016(3) 0.0036(3) -0.0054(3)
N3 0.0155(3) 0.0152(3) 0.0129(3) -0.0005(3) 0.0013(3) -0.0036(3)
N4 0.0182(4) 0.0145(3) 0.0107(3) 0.0008(3) 0.0022(3) -0.0021(3)
N5 0.0247(4) 0.0181(4) 0.0139(4) 0.0032(3) 0.0046(3) 0.0006(3)
C1 0.0214(4) 0.0179(4) 0.0133(4) -0.0031(4) 0.0020(3) -0.0042(3)
C2 0.0215(5) 0.0214(4) 0.0123(4) -0.0021(4) -0.0009(3) -0.0031(3)
C3 0.0170(4) 0.0184(4) 0.0149(4) -0.0002(3) 0.0018(3) -0.0007(3)
C4 0.0240(5) 0.0168(4) 0.0153(4) -0.0014(4) 0.0013(3) -0.0042(3)
C5 0.0224(5) 0.0180(4) 0.0125(4) -0.0027(4) 0.0012(3) -0.0037(3)
C6 0.0166(4) 0.0155(4) 0.0121(4) -0.0018(3) 0.0025(3) -0.0015(3)
C7 0.0158(4) 0.0161(4) 0.0160(4) -0.0012(3) -0.0012(3) -0.0056(3)
C8 0.0149(4) 0.0138(4) 0.0120(4) -0.0007(3) 0.0013(3) -0.0026(3)
C9 0.0148(4) 0.0139(4) 0.0124(4) -0.0012(3) 0.0007(3) -0.0032(3)
C10 0.0149(4) 0.0155(4) 0.0122(4) -0.0027(3) 0.0012(3) -0.0026(3)
C11 0.0242(5) 0.0199(5) 0.0206(5) 0.0029(4) -0.0003(4) 0.0004(4)
O3 0.0263(4) 0.0143(3) 0.0233(4) 0.0020(3) 0.0021(3) -0.0041(3)
C12 0.0271(5) 0.0205(5) 0.0178(5) -0.0019(4) -0.0015(4) -0.0036(4)
C13 0.0207(5) 0.0227(5) 0.0281(5) 0.0016(4) -0.0007(4) -0.0060(4)

loop_
_atom_type_symbol
_atom_type_description
_atom_type_scat_dispersion_real
_atom_type_scat_dispersion_imag
_atom_type_scat_source
C C 0.0033 0.0016 'International Tables Vol C Tables 4.2.6.8 and 6.1.1.4'
H H 0.0000 0.0000 'International Tables Vol C Tables 4.2.6.8 and 6.1.1.4'
N N 0.0061 0.0033 'International Tables Vol C Tables 4.2.6.8 and 6.1.1.4'
O O 0.0106 0.0060 'International Tables Vol C Tables 4.2.6.8 and 6.1.1.4'
S S 0.1246 0.1234 'International Tables Vol C Tables 4.2.6.8 and 6.1.1.4'

loop_
_geom_angle_atom_site_label_1
_geom_angle_atom_site_label_2
_geom_angle_atom_site_label_3
_geom_angle_site_symmetry_1
_geom_angle_site_symmetry_3
_geom_angle
N2 O1 C7 . . 111.07(7)
N2 N1 C8 . . 114.90(8)
N2 N1 C6 . . 116.69(8)
C8 N1 C6 . . 128.37(8)
N1 N2 O1 . . 104.63(7)
C9 N3 N4 . . 113.44(8)
C10 N4 N3 . . 120.28(8)
C10 N4 H1N4 . . 118.9(11)
N3 N4 H1N4 . . 120.4(11)
C10 N5 H1N5 . . 119.6(12)
C10 N5 H2N5 . . 119.2(11)
H1N5 N5 H2N5 . . 118.8(15)
C6 C1 C2 . . 118.34(9)
C6 C1 H1A . . 120.8
C2 C1 H1A . . 120.8
C1 C2 C3 . . 121.26(9)
C1 C2 H2A . . 119.4
C3 C2 H2A . . 119.4
C2 C3 C4 . . 118.66(9)
C2 C3 C11 . . 120.90(9)
C4 C3 C11 . . 120.44(9)
C5 C4 C3 . . 121.25(9)
C5 C4 H4A . . 119.4
C3 C4 H4A . . 119.4
C4 C5 C6 . . 118.22(9)
C4 C5 H5A . . 120.9
C6 C5 H5A . . 120.9
C1 C6 C5 . . 122.23(9)
C1 C6 N1 . . 117.89(9)
C5 C6 N1 . . 119.87(9)
O2 C7 O1 . . 120.50(9)
O2 C7 C8 . . 135.35(10)
O1 C7 C8 . . 104.14(8)
N1 C8 C7 . . 105.26(8)
N1 C8 C9 . . 123.94(9)
C7 C8 C9 . . 130.70(9)
N3 C9 C8 . . 120.84(9)
N3 C9 H9A . . 119.6
C8 C9 H9A . . 119.6
N5 C10 N4 . . 117.10(9)
N5 C10 S1 . . 124.08(7)
N4 C10 S1 . . 118.81(7)
C3 C11 H11A . . 109.5
C3 C11 H11B . . 109.5
H11A C11 H11B . . 109.5
C3 C11 H11C . . 109.5
H11A C11 H11C . . 109.5
H11B C11 H11C . . 109.5
C12 O3 C13 . . 110.28(8)
O3 C12 C13 . 2_557 109.89(9)
O3 C12 H12A . . 109.7
C13 C12 H12A 2_557 . 109.7
O3 C12 H12B . . 109.7
C13 C12 H12B 2_557 . 109.7
H12A C12 H12B . . 108.2
O3 C13 C12 . 2_557 109.94(9)
O3 C13 H13A . . 109.7
C12 C13 H13A 2_557 . 109.7
O3 C13 H13B . . 109.7
C12 C13 H13B 2_557 . 109.7
H13A C13 H13B . . 108.2

loop_
_geom_bond_atom_site_label_1
_geom_bond_atom_site_label_2
_geom_bond_site_symmetry_2
_geom_bond_distance
S1 C10 . 1.6893(10)
O1 N2 . 1.3749(12)
O1 C7 . 1.4079(12)
O2 C7 . 1.2126(12)
N1 N2 . 1.3122(11)
N1 C8 . 1.3597(12)
N1 C6 . 1.4449(13)
N3 C9 . 1.2939(12)
N3 N4 . 1.3797(11)
N4 C10 . 1.3534(12)
N4 H1N4 . 0.871(16)
N5 C10 . 1.3316(13)
N5 H1N5 . 0.872(18)
N5 H2N5 . 0.868(17)
C1 C6 . 1.3878(14)
C1 C2 . 1.3884(14)
C1 H1A . 0.9500
C2 C3 . 1.3972(14)
C2 H2A . 0.9500
C3 C4 . 1.3974(14)
C3 C11 . 1.5051(14)
C4 C5 . 1.3897(14)
C4 H4A . 0.9500
C5 C6 . 1.3903(14)
C5 H5A . 0.9500
C7 C8 . 1.4244(13)
C8 C9 . 1.4306(13)
C9 H9A . 0.9500
C11 H11A . 0.9800
C11 H11B . 0.9800
C11 H11C . 0.9800
O3 C12 . 1.4329(14)
O3 C13 . 1.4395(14)
C12 C13 2_557 1.5076(16)
C12 H12A . 0.9900
C12 H12B . 0.9900
C13 C12 2_557 1.5076(16)
C13 H13A . 0.9900
C13 H13B . 0.9900

loop_
_geom_hbond_atom_site_label_D
_geom_hbond_atom_site_label_H
_geom_hbond_atom_site_label_A
_geom_hbond_site_symmetry_A
_geom_hbond_distance_DH
_geom_hbond_distance_HA
_geom_hbond_distance_DA
_geom_hbond_angle_DHA
_geom_hbond_publ_flag
N4 H1N4 O3 1_654 0.872(17) 2.040(17) 2.8624(12) 156.8(14) yes
N5 H1N5 S1 2_764 0.872(18) 2.613(18) 3.4754(9) 170.2(14) yes
C5 H5A O2 2_665 0.95 2.31 3.2215(13) 162 yes
C9 H9A O3 1_654 0.95 2.34 3.1394(12) 141 yes
C12 H12B O2 2_666 0.99 2.56 3.2626(14) 128 yes
C11 H11A Cg1 2_656 0.98 2.94 3.5736(12) 123 yes

loop_
_geom_torsion_atom_site_label_1
_geom_torsion_atom_site_label_2
_geom_torsion_atom_site_label_3
_geom_torsion_atom_site_label_4
_geom_torsion_site_symmetry_4
_geom_torsion
C8 N1 N2 O1 . -0.38(11)
C6 N1 N2 O1 . 177.55(8)
C7 O1 N2 N1 . 0.46(10)
C9 N3 N4 C10 . 179.48(9)
C6 C1 C2 C3 . 1.24(16)
C1 C2 C3 C4 . -1.73(16)
C1 C2 C3 C11 . 177.64(10)
C2 C3 C4 C5 . 0.61(16)
C11 C3 C4 C5 . -178.75(10)
C3 C4 C5 C6 . 0.93(16)
C2 C1 C6 C5 . 0.39(15)
C2 C1 C6 N1 . 179.72(9)
C4 C5 C6 C1 . -1.46(15)
C4 C5 C6 N1 . 179.22(9)
N2 N1 C6 C1 . -45.36(13)
C8 N1 C6 C1 . 132.25(11)
N2 N1 C6 C5 . 133.99(10)
C8 N1 C6 C5 . -48.40(14)
N2 O1 C7 O2 . 179.80(9)
N2 O1 C7 C8 . -0.36(10)
N2 N1 C8 C7 . 0.17(11)
C6 N1 C8 C7 . -177.48(9)
N2 N1 C8 C9 . 176.73(9)
C6 N1 C8 C9 . -0.92(16)
O2 C7 C8 N1 . 179.92(12)
O1 C7 C8 N1 . 0.12(10)
O2 C7 C8 C9 . 3.7(2)
O1 C7 C8 C9 . -176.11(10)
N4 N3 C9 C8 . -178.91(8)
N1 C8 C9 N3 . 172.48(9)
C7 C8 C9 N3 . -11.90(16)
N3 N4 C10 N5 . 5.06(14)
N3 N4 C10 S1 . -176.46(7)
C13 O3 C12 C13 2_557 58.64(12)
C12 O3 C13 C12 2_557 -58.67(12)
